data_4126406
loop_
_publ_author_name
'Park, Sarah S.'
'Tulchinsky, Yuri'
'Dinc\(a, Mircea'

_publ_section_title
;
 Single-Ion Li(+), Na(+), and Mg(2+) Solid Electrolytes Supported by a
 Mesoporous Anionic Cu-Azolate Metal-Organic Framework.
;
_journal_name_full 'Journal of the American Chemical Society'
_journal_paper_doi 10.1021/jacs.7b06197
_journal_year 2017
_chemical_formula_sum 'C4.5 H1.5 Cl0.75 Cu0.75 N2.25 O0.75'
_chemical_formula_weight 173.32
_space_group_crystal_system trigonal
_space_group_IT_number 166
_space_group_name_Hall '-R 3 2"'
_space_group_name_H-M_alt 'R -3 m :H'
_symmetry_space_group_name_Hall '-R 3 2"'
_symmetry_space_group_name_H-M 'R -3 m :H'
_atom_sites_solution_hydrogens geom
_atom_sites_solution_primary direct
_atom_sites_solution_secondary difmap
_audit_creation_method SHELXL-2016/6
_cell_angle_alpha 90
_cell_angle_beta 90
_cell_angle_gamma 120
_cell_formula_units_Z 24
_cell_length_a 38.819(4)
_cell_length_b 38.819(4)
_cell_length_c 7.7932(12)
_cell_measurement_reflns_used 660
_cell_measurement_temperature 373(2)
_cell_measurement_theta_max 34.29
_cell_measurement_theta_min 2.28
_cell_volume 10170(2)
_computing_cell_refinement 'SAINT 7.46A (Bruker-AXS, 2015)'
_computing_data_collection 'APEX2 v2011.4.0 (Bruker-AXS, 2015)'
_computing_data_reduction 'SAINT 7.46A (Bruker-AXS, 2015)'
_computing_molecular_graphics 'Bruker SHELXTL'
_computing_publication_material 'Bruker SHELXTL'
_computing_structure_refinement 'SHELXL-2016/6 (Sheldrick, 2016)'
_computing_structure_solution 'SHELXT 2014/4 (Sheldrick, 2014)'
_diffrn_ambient_temperature 373(2)
_diffrn_detector_area_resol_mean 8.3
_diffrn_measured_fraction_theta_full 0.994
_diffrn_measured_fraction_theta_max 0.994
_diffrn_measurement_device_type 'Bruker Smart APEX2 CCD'
_diffrn_measurement_method '\f and \w scans'
_diffrn_radiation_type CuK\a
_diffrn_radiation_wavelength 1.54178
_diffrn_reflns_av_R_equivalents 0.1983
_diffrn_reflns_av_unetI/netI 0.0741
_diffrn_reflns_Laue_measured_fraction_full 0.994
_diffrn_reflns_Laue_measured_fraction_max 0.994
_diffrn_reflns_limit_h_max 28
_diffrn_reflns_limit_h_min -29
_diffrn_reflns_limit_k_max 30
_diffrn_reflns_limit_k_min -29
_diffrn_reflns_limit_l_max 5
_diffrn_reflns_limit_l_min -6
_diffrn_reflns_number 9731
_diffrn_reflns_point_group_measured_fraction_full 0.994
_diffrn_reflns_point_group_measured_fraction_max 0.994
_diffrn_reflns_theta_full 37.333
_diffrn_reflns_theta_max 37.333
_diffrn_reflns_theta_min 2.276
_diffrn_source 'I\mS micro-focus sealed tube, multilayer optics'
_exptl_absorpt_coefficient_mu 2.314
_exptl_absorpt_correction_T_max 0.7503
_exptl_absorpt_correction_T_min 0.5461
_exptl_absorpt_correction_type multi-scan
_exptl_absorpt_process_details 'SADABS (Sheldrick, 2009)'
_exptl_crystal_colour yellow
_exptl_crystal_density_diffrn 0.679
_exptl_crystal_density_method 'not measured'
_exptl_crystal_description needle
_exptl_crystal_F_000 2034
_exptl_crystal_size_max 0.100
_exptl_crystal_size_mid 0.005
_exptl_crystal_size_min 0.002
_refine_diff_density_max 0.168
_refine_diff_density_min -0.249
_refine_diff_density_rms 0.040
_refine_ls_extinction_method none
_refine_ls_goodness_of_fit_ref 0.699
_refine_ls_hydrogen_treatment constr
_refine_ls_matrix_type full
_refine_ls_number_parameters 100
_refine_ls_number_reflns 622
_refine_ls_number_restraints 228
_refine_ls_restrained_S_all 0.589
_refine_ls_R_factor_all 0.0550
_refine_ls_R_factor_gt 0.0401
_refine_ls_shift/su_max 0.015
_refine_ls_shift/su_mean 0.004
_refine_ls_structure_factor_coef Fsqd
_refine_ls_weighting_details 'w=1/[\s^2^(Fo^2^)+(0.1821P)^2^+15.2817P] where P=(Fo^2^+2Fc^2^)/3'
_refine_ls_weighting_scheme calc
_refine_ls_wR_factor_gt 0.1405
_refine_ls_wR_factor_ref 0.1586
_reflns_Friedel_coverage 0.000
_reflns_number_gt 439
_reflns_number_total 622
_reflns_threshold_expression 'I > 2\s(I)'
_cod_data_source_file ja7b06197_si_003.cif
_cod_data_source_block MIT-20d
_cod_original_cell_volume 10170(3)
_cod_original_formula_sum 'C4.50 H1.50 Cl0.75 Cu0.75 N2.25 O0.75'
_cod_database_code 4126406
_shelx_shelxl_version_number 2016/6
_shelx_space_group_comment
; 
The symmetry employed for this shelxl refinement is uniquely defined 
by the following loop, which should always be used as a source of 
symmetry information in preference to the above space-group names. 
They are only intended as comments. 
;
_shelx_estimated_absorpt_t_min 0.802
_shelx_estimated_absorpt_t_max 0.995

loop_
_space_group_symop_operation_xyz
'x, y, z'
'-y, x-y, z'
'-x+y, -x, z'
'y, x, -z'
'x-y, -y, -z'
'-x, -x+y, -z'
'x+2/3, y+1/3, z+1/3'
'-y+2/3, x-y+1/3, z+1/3'
'-x+y+2/3, -x+1/3, z+1/3'
'y+2/3, x+1/3, -z+1/3'
'x-y+2/3, -y+1/3, -z+1/3'
'-x+2/3, -x+y+1/3, -z+1/3'
'x+1/3, y+2/3, z+2/3'
'-y+1/3, x-y+2/3, z+2/3'
'-x+y+1/3, -x+2/3, z+2/3'
'y+1/3, x+2/3, -z+2/3'
'x-y+1/3, -y+2/3, -z+2/3'
'-x+1/3, -x+y+2/3, -z+2/3'
'-x, -y, -z'
'y, -x+y, -z'
'x-y, x, -z'
'-y, -x, z'
'-x+y, y, z'
'x, x-y, z'
'-x+2/3, -y+1/3, -z+1/3'
'y+2/3, -x+y+1/3, -z+1/3'
'x-y+2/3, x+1/3, -z+1/3'
'-y+2/3, -x+1/3, z+1/3'
'-x+y+2/3, y+1/3, z+1/3'
'x+2/3, x-y+1/3, z+1/3'
'-x+1/3, -y+2/3, -z+2/3'
'y+1/3, -x+y+2/3, -z+2/3'
'x-y+1/3, x+2/3, -z+2/3'
'-y+1/3, -x+2/3, z+2/3'
'-x+y+1/3, y+2/3, z+2/3'
'x+1/3, x-y+2/3, z+2/3'

loop_
_atom_site_label
_atom_site_type_symbol
_atom_site_fract_x
_atom_site_fract_y
_atom_site_fract_z
_atom_site_U_iso_or_equiv
_atom_site_adp_type
_atom_site_occupancy
_atom_site_site_symmetry_order
_atom_site_calc_flag
_atom_site_refinement_flags_posn
_atom_site_refinement_flags_adp
_atom_site_refinement_flags_occupancy
_atom_site_disorder_assembly
_atom_site_disorder_group
Cu1 Cu 0.666667 0.63467(5) 0.833333 0.0625(13) Uani 1 2 d S T P . .
Cl1 Cl 0.72512(10) 0.666667 0.666667 0.0940(19) Uani 1 2 d S T P A .
N1 N 0.6430(3) 0.6430(3) 0.500000 0.057(4) Uani 1 2 d DS TU P . .
N2A N 0.6295(12) 0.6177(10) 0.633(5) 0.052(10) Uani 0.5 1 d D U P A 1
C1A C 0.5936(9) 0.5870(7) 0.588(6) 0.051(10) Uani 0.5 1 d D U P A 1
C2A C 0.5678(11) 0.5536(8) 0.674(6) 0.058(13) Uani 0.5 1 d D U P A 1
H2A H 0.574374 0.548706 0.782545 0.070 Uiso 0.5 1 calc R U P A 1
C3A C 0.5334(12) 0.5278(12) 0.604(7) 0.072(13) Uani 0.5 1 d D U P A 1
O1A O 0.5069(9) 0.4931(9) 0.690(6) 0.093(14) Uani 0.5 2 d DS TU P A 1
N2B N 0.6335(12) 0.6137(11) 0.614(5) 0.049(9) Uani 0.5 1 d D U P A 2
C1B C 0.5974(9) 0.5835(7) 0.570(6) 0.044(8) Uani 0.5 1 d D U P A 2
C2B C 0.5735(11) 0.5475(9) 0.643(6) 0.048(10) Uani 0.5 1 d D U P A 2
H2B H 0.580650 0.539868 0.743997 0.058 Uiso 0.5 1 calc R U P A 2
C3B C 0.5392(13) 0.5238(12) 0.564(7) 0.073(13) Uani 0.5 1 d D U P A 2
O1B O 0.5143(9) 0.4857(9) 0.627(5) 0.088(15) Uani 0.5 2 d DS TU P A 2

loop_
_atom_site_aniso_label
_atom_site_aniso_U_11
_atom_site_aniso_U_22
_atom_site_aniso_U_33
_atom_site_aniso_U_23
_atom_site_aniso_U_13
_atom_site_aniso_U_12
Cu1 0.0692(19) 0.0668(16) 0.0524(18) -0.0020(6) -0.0041(12) 0.0346(9)
Cl1 0.091(3) 0.133(4) 0.072(3) 0.001(3) 0.0006(14) 0.067(2)
N1 0.050(7) 0.050(7) 0.050(8) 0.002(3) -0.002(3) 0.010(7)
N2A 0.058(11) 0.031(12) 0.054(12) -0.003(9) 0.000(9) 0.012(10)
C1A 0.054(12) 0.041(13) 0.041(15) 0.001(11) -0.005(10) 0.011(10)
C2A 0.061(15) 0.047(14) 0.038(18) 0.002(13) -0.008(12) 0.006(12)
C3A 0.055(15) 0.066(14) 0.05(2) 0.008(13) -0.005(13) -0.002(12)
O1A 0.071(13) 0.071(13) 0.07(3) 0.010(12) -0.010(12) -0.015(13)
N2B 0.046(11) 0.045(12) 0.043(10) 0.001(9) 0.014(9) 0.013(9)
C1B 0.051(11) 0.040(11) 0.032(15) -0.005(10) 0.000(9) 0.016(9)
C2B 0.052(14) 0.043(13) 0.035(17) -0.005(11) 0.002(11) 0.011(11)
C3B 0.067(16) 0.058(13) 0.04(2) 0.005(13) -0.005(13) -0.009(13)
O1B 0.076(13) 0.076(13) 0.03(2) 0.016(11) -0.016(11) -0.024(15)

loop_
_atom_type_symbol
_atom_type_description
_atom_type_scat_dispersion_real
_atom_type_scat_dispersion_imag
_atom_type_scat_source
C C 0.0181 0.0091 'International Tables Vol C Tables 4.2.6.8 and 6.1.1.4'
H H 0.0000 0.0000 'International Tables Vol C Tables 4.2.6.8 and 6.1.1.4'
N N 0.0311 0.0180 'International Tables Vol C Tables 4.2.6.8 and 6.1.1.4'
O O 0.0492 0.0322 'International Tables Vol C Tables 4.2.6.8 and 6.1.1.4'
Cl Cl 0.3639 0.7018 'International Tables Vol C Tables 4.2.6.8 and 6.1.1.4'
Cu Cu -1.9646 0.5888 'International Tables Vol C Tables 4.2.6.8 and 6.1.1.4'

loop_
_geom_angle_atom_site_label_1
_geom_angle_atom_site_label_2
_geom_angle_atom_site_label_3
_geom_angle
_geom_angle_site_symmetry_1
_geom_angle_site_symmetry_3
N2A Cu1 N2A 176(3) 18_656 .
N2A Cu1 N2B 9(4) 18_656 18_656
N2A Cu1 N2B 174(2) . 18_656
N2B Cu1 N2B 170(3) . 18_656
N2A Cu1 N1 88.2(15) 18_656 9_565
N2A Cu1 N1 88.2(15) . 9_565
N2B Cu1 N1 94.8(15) . 9_565
N2B Cu1 N1 94.8(15) 18_656 9_565
N2A Cu1 Cl1 84.6(14) 18_656 .
N2A Cu1 Cl1 95.2(13) . .
N2B Cu1 Cl1 89.9(12) . .
N2B Cu1 Cl1 90.6(13) 18_656 .
N1 Cu1 Cl1 87.38(7) 9_565 .
N2A Cu1 Cl1 95.2(13) 18_656 9_565
N2A Cu1 Cl1 84.6(14) . 9_565
N2B Cu1 Cl1 90.6(13) . 9_565
N2B Cu1 Cl1 89.9(12) 18_656 9_565
N1 Cu1 Cl1 87.38(7) 9_565 9_565
Cl1 Cu1 Cl1 174.76(15) . 9_565
Cu1 Cl1 Cu1 91.33(16) 14_654 .
N2A N1 N2A 112(3) . 4_556
N2A N1 N2B 110.1(16) . 4_556
N2A N1 N2B 13(6) 4_556 4_556
N2B N1 N2B 112(3) 4_556 .
N2A N1 Cu1 124.1(14) . 14_654
N2A N1 Cu1 124.1(14) 4_556 14_654
N2B N1 Cu1 124.1(15) 4_556 14_654
N2B N1 Cu1 124.1(15) . 14_654
N1 N2A C1A 107.1(19) . .
N1 N2A Cu1 114.1(18) . .
C1A N2A Cu1 139(2) . .
N2A C1A C2A 131(3) . .
N2A C1A C1A 106.9(18) . 4_556
C2A C1A C1A 122.0(18) . 4_556
C3A C2A C1A 120(2) . .
C3A C2A H2A 119.9 . .
C1A C2A H2A 120.0 . .
C2A C3A O1A 120(2) . .
C2A C3A C3A 117(2) . 4_556
O1A C3A C3A 121(2) . 4_556
C3A O1A C3A 117(4) 22_665 .
N1 N2B C1B 107(2) . .
N1 N2B Cu1 111(2) . .
C1B N2B Cu1 137(2) . .
N2B C1B C2B 132(3) . .
N2B C1B C1B 106.9(18) . 4_556
C2B C1B C1B 120.9(17) . 4_556
C3B C2B C1B 117(2) . .
C3B C2B H2B 121.6 . .
C1B C2B H2B 121.6 . .
C2B C3B O1B 120(2) . .
C2B C3B C3B 121(2) . 4_556
O1B C3B C3B 118.4(19) . 4_556
C3B O1B C3B 123(4) 22_665 .

loop_
_geom_bond_atom_site_label_1
_geom_bond_atom_site_label_2
_geom_bond_distance
_geom_bond_site_symmetry_2
Cu1 N2A 2.00(3) 18_656
Cu1 N2A 2.00(3) .
Cu1 N2B 2.05(3) .
Cu1 N2B 2.05(3) 18_656
Cu1 N1 2.162(12) 9_565
Cu1 Cl1 2.358(3) .
Cu1 Cl1 2.358(3) 9_565
N1 N2A 1.343(17) .
N1 N2A 1.343(17) 4_556
N1 N2B 1.341(17) 4_556
N1 N2B 1.341(17) .
N2A C1A 1.352(18) .
C1A C2A 1.355(18) .
C1A C1A 1.44(10) 4_556
C2A C3A 1.323(17) .
C2A H2A 0.9300 .
C3A O1A 1.395(18) .
C3A C3A 1.66(11) 4_556
N2B C1B 1.347(17) .
C1B C2B 1.358(18) .
C1B C1B 1.43(10) 4_556
C2B C3B 1.330(18) .
C2B H2B 0.9300 .
C3B O1B 1.392(18) .
C3B C3B 1.44(12) 4_556
